data_4111496
loop_
_publ_author_name
'Rolf A. Koevoets'
'Ron M. Versteegen'
'Huub Kooijman'
'Anthony L. Spek'
'Rint P. Sijbesma'
'E. W. Meijer'

_publ_contact_author_address
;   Bijvoet Center for Biomolecular Research
    Department of Crystal and Structural Chemistry
    Utrecht University
    Padualaan 8
    3584 CH Utrecht
    The Netherlands
;
_publ_contact_author_email h.kooijman@chem.uu.nl
_publ_contact_author_fax '+31 30 2533940'
_publ_contact_author_name '   Dr. H. Kooijman'
_publ_contact_author_phone '+31 30 2532533'
_publ_section_title
;
 Molecular Recognition in a Thermoplastic Elastomer
;
_journal_name_full 'Journal of the American Chemical Society'
_journal_page_first 2999
_journal_page_last 3003
_journal_paper_doi 10.1021/ja0451160
_journal_volume 127
_journal_year 2005
_chemical_compound_source 'see text'
_chemical_formula_moiety 'C21 H28 N4 O2'
_chemical_formula_sum 'C21 H28 N4 O2'
_chemical_formula_weight 368.47
_chemical_name_systematic ' ?'
_space_group_IT_number 15
_symmetry_cell_setting monoclinic
_symmetry_Int_Tables_number 15
_symmetry_space_group_name_Hall '-C 2yc'
_symmetry_space_group_name_H-M 'C 1 2/c 1'
_atom_sites_solution_hydrogens difmap
_atom_sites_solution_primary direct
_atom_sites_solution_secondary difmap
_audit_creation_date 'Dec 15 16:51:01 2004'
_audit_creation_method 'PLATON <TABLE ACC> option'
_cell_angle_alpha 90
_cell_angle_beta 91.008(10)
_cell_angle_gamma 90
_cell_formula_units_Z 4
_cell_length_a 42.055(4)
_cell_length_b 4.633(10)
_cell_length_c 9.7768(10)
_cell_measurement_reflns_used 160
_cell_measurement_temperature 150
_cell_measurement_theta_max 25.0
_cell_measurement_theta_min 2.0
_cell_volume 1905(4)
_computing_cell_refinement 'Denzo (Otwinowski & Minor, 1997)'
_computing_data_collection 'Collect (Nonius, 1998)'
_computing_data_reduction 'Denzo (Otwinowski & Minor, 1997)'
_computing_molecular_graphics 'PLATON (Spek, 2003)'
_computing_publication_material 'PLATON (Spek, 2003)'
_computing_structure_refinement 'SHELXL-97 (Sheldrick, 1997)'
_computing_structure_solution 'SHELXS86 (Sheldrick, 1986)'
_diffrn_ambient_temperature 150
_diffrn_detector_area_resol_mean 18.4
_diffrn_measured_fraction_theta_full 0.999
_diffrn_measured_fraction_theta_max 0.999
_diffrn_measurement_device_type 'Nonius KappaCCD area detector'
_diffrn_measurement_method '\f scans and \w scans with \k offset'
_diffrn_radiation_monochromator graphite
_diffrn_radiation_probe x-ray
_diffrn_radiation_source 'Rotating Anode'
_diffrn_radiation_type MoK\a
_diffrn_radiation_wavelength 0.71073
_diffrn_reflns_av_R_equivalents 0.0483
_diffrn_reflns_av_sigmaI/netI 0.0329
_diffrn_reflns_limit_h_max 54
_diffrn_reflns_limit_h_min -54
_diffrn_reflns_limit_k_max 6
_diffrn_reflns_limit_k_min -5
_diffrn_reflns_limit_l_max 12
_diffrn_reflns_limit_l_min -12
_diffrn_reflns_number 18293
_diffrn_reflns_reduction_process ' ?'
_diffrn_reflns_theta_full 27.50
_diffrn_reflns_theta_max 27.50
_diffrn_reflns_theta_min 1.94
_diffrn_standards_number 0
_exptl_absorpt_coefficient_mu 0.084
_exptl_absorpt_correction_type none
_exptl_crystal_colour colourless
_exptl_crystal_density_diffrn 1.285
_exptl_crystal_density_method 'Not Measured'
_exptl_crystal_description plate
_exptl_crystal_F_000 792
_exptl_crystal_size_max 0.300
_exptl_crystal_size_mid 0.150
_exptl_crystal_size_min 0.060
_refine_diff_density_max 0.189
_refine_diff_density_min -0.240
_refine_diff_density_rms 0.044
_refine_ls_extinction_method none
_refine_ls_goodness_of_fit_ref 1.033
_refine_ls_hydrogen_treatment refxyz
_refine_ls_matrix_type full
_refine_ls_number_parameters 165
_refine_ls_number_reflns 2177
_refine_ls_number_restraints 0
_refine_ls_restrained_S_all 1.033
_refine_ls_R_factor_all 0.0582
_refine_ls_R_factor_gt 0.0378
_refine_ls_shift/su_max 0.001
_refine_ls_shift/su_mean 0.000
_refine_ls_structure_factor_coef Fsqd
_refine_ls_weighting_details 'w=1/[\s^2^(F~o~^2^)+(0.0648P)^2^+0.25P] where P=(F~o~^2^+2Fc^2^)/3'
_refine_ls_weighting_scheme calc
_refine_ls_wR_factor_gt 0.0975
_refine_ls_wR_factor_ref 0.1082
_reflns_number_gt 1624
_reflns_number_total 2177
_reflns_threshold_expression I>2\s(I)
_cod_data_source_file ja0451160si20041222_040015.cif
_cod_data_source_block B
_cod_original_sg_symbol_H-M 'C 2/c'
_cod_database_code 4111496

loop_
_symmetry_equiv_pos_site_id
_symmetry_equiv_pos_as_xyz
1 x,y,z
2 -x,y,1/2-z
3 -x,-y,-z
4 x,-y,1/2+z
5 1/2+x,1/2+y,z
6 1/2-x,1/2+y,1/2-z
7 1/2-x,1/2-y,-z
8 1/2+x,1/2-y,1/2+z

loop_
_atom_site_aniso_label
_atom_site_aniso_U_11
_atom_site_aniso_U_22
_atom_site_aniso_U_33
_atom_site_aniso_U_23
_atom_site_aniso_U_13
_atom_site_aniso_U_12
O1 0.0297(5) 0.0163(4) 0.0361(5) -0.0009(3) 0.0106(4) -0.0004(3)
N1 0.0267(5) 0.0163(5) 0.0338(6) 0.0001(4) 0.0127(4) 0.0002(4)
N2 0.0275(5) 0.0151(5) 0.0336(6) 0.0013(4) 0.0126(4) 0.0006(4)
C1 0.0246(9) 0.0243(8) 0.0310(9) 0.0000 0.0083(7) 0.0000
C2 0.0243(6) 0.0238(6) 0.0334(7) -0.0015(5) 0.0100(5) -0.0008(5)
C3 0.0236(6) 0.0213(6) 0.0295(6) 0.0000(5) 0.0077(5) -0.0002(5)
C4 0.0232(6) 0.0206(6) 0.0356(7) -0.0023(5) 0.0112(5) 0.0009(5)
C5 0.0221(6) 0.0175(5) 0.0237(6) -0.0007(4) 0.0032(5) -0.0001(4)
C6 0.0243(6) 0.0174(5) 0.0230(6) -0.0040(4) 0.0076(5) -0.0017(4)
C7 0.0257(6) 0.0254(6) 0.0236(6) -0.0011(5) 0.0032(5) -0.0004(5)
C8 0.0372(7) 0.0275(6) 0.0238(6) 0.0030(5) 0.0068(5) -0.0021(5)
C9 0.0278(7) 0.0311(6) 0.0308(7) -0.0037(5) 0.0114(5) -0.0055(5)
C10 0.0229(6) 0.0329(6) 0.0366(7) -0.0035(5) 0.0060(5) 0.0029(5)
C11 0.0306(7) 0.0245(6) 0.0268(6) 0.0020(5) 0.0056(5) 0.0043(5)

loop_
_atom_site_label
_atom_site_type_symbol
_atom_site_thermal_displace_type
_atom_site_fract_x
_atom_site_fract_y
_atom_site_fract_z
_atom_site_occupancy
_atom_site_U_iso_or_equiv
O1 O Uani 0.11288(2) 0.94280(16) 0.35661(8) 1.000 0.0273(3)
N1 N Uani 0.09284(2) 0.5210(2) 0.43308(10) 1.000 0.0255(3)
N2 N Uani 0.13632(2) 0.5180(2) 0.29378(10) 1.000 0.0253(3)
C1 C Uani 0.00000 0.4513(4) 0.75000 1.000 0.0265(5)
C2 C Uani 0.02443(3) 0.6352(3) 0.67661(13) 1.000 0.0271(4)
C3 C Uani 0.04831(3) 0.4653(3) 0.59281(12) 1.000 0.0247(3)
C4 C Uani 0.07092(3) 0.6701(2) 0.52220(13) 1.000 0.0263(4)
C5 C Uani 0.11405(3) 0.6755(2) 0.36120(11) 1.000 0.0211(3)
C6 C Uani 0.16192(3) 0.6455(2) 0.22218(11) 1.000 0.0215(3)
C7 C Uani 0.15656(3) 0.8582(2) 0.12500(12) 1.000 0.0249(3)
C8 C Uani 0.18190(3) 0.9773(3) 0.05598(13) 1.000 0.0294(4)
C9 C Uani 0.21269(3) 0.8825(3) 0.08217(13) 1.000 0.0298(4)
C10 C Uani 0.21788(3) 0.6673(3) 0.17756(13) 1.000 0.0307(4)
C11 C Uani 0.19274(3) 0.5487(2) 0.24871(13) 1.000 0.0272(4)
H1 H Uiso 0.0944(3) 0.335(3) 0.4337(13) 1.000 0.0310
H1A H Uiso 0.0113(3) 0.327(3) 0.8149(13) 1.000 0.0320
H2 H Uiso 0.1368(3) 0.333(3) 0.3096(13) 1.000 0.0300
H2A H Uiso 0.0363(3) 0.750(3) 0.7446(14) 1.000 0.0320
H2B H Uiso 0.0130(3) 0.771(3) 0.6154(14) 1.000 0.0320
H3A H Uiso 0.0607(3) 0.333(3) 0.6514(14) 1.000 0.0300
H3B H Uiso 0.0367(3) 0.345(3) 0.5254(14) 1.000 0.0300
H4A H Uiso 0.0581(3) 0.811(3) 0.4688(14) 1.000 0.0320
H4B H Uiso 0.0833(3) 0.785(3) 0.5916(14) 1.000 0.0320
H7 H Uiso 0.1343(3) 0.926(3) 0.1044(13) 1.000 0.0300
H8 H Uiso 0.1781(3) 1.133(3) -0.0095(14) 1.000 0.0350
H9 H Uiso 0.2313(3) 0.967(3) 0.0333(14) 1.000 0.0360
H10 H Uiso 0.2391(3) 0.604(3) 0.1964(14) 1.000 0.0370
H11 H Uiso 0.1959(3) 0.395(3) 0.3152(14) 1.000 0.0330

loop_
_atom_type_symbol
_atom_type_description
_atom_type_scat_dispersion_real
_atom_type_scat_dispersion_imag
_atom_type_scat_source
O O 0.0106 0.0060 'International Tables Vol C Tables 4.2.6.8 and 6.1.1.4'
N N 0.0061 0.0033 'International Tables Vol C Tables 4.2.6.8 and 6.1.1.4'
H H 0.0000 0.0000 'International Tables Vol C Tables 4.2.6.8 and 6.1.1.4'
C C 0.0033 0.0016 'International Tables Vol C Tables 4.2.6.8 and 6.1.1.4'

loop_
_geom_angle_atom_site_label_1
_geom_angle_atom_site_label_2
_geom_angle_atom_site_label_3
_geom_angle
_geom_angle_site_symmetry_1
_geom_angle_site_symmetry_3
_geom_angle_publ_flag
C4 N1 C5 119.44(9) . . yes
C5 N2 C6 123.15(9) . . yes
C4 N1 H1 121.2(8) . . no
C5 N1 H1 118.8(8) . . no
C5 N2 H2 117.0(8) . . no
C6 N2 H2 118.7(8) . . no
C2 C1 C2 112.01(14) . 2_556 no
C1 C2 C3 114.83(12) . . no
C2 C3 C4 110.19(11) . . no
N1 C4 C3 112.60(9) . . yes
O1 C5 N2 122.90(10) . . yes
N1 C5 N2 115.64(9) . . yes
O1 C5 N1 121.46(10) . . yes
N2 C6 C7 121.17(11) . . yes
N2 C6 C11 119.00(9) . . yes
C7 C6 C11 119.81(11) . . no
C6 C7 C8 120.01(12) . . no
C7 C8 C9 120.49(12) . . no
C8 C9 C10 119.32(12) . . no
C9 C10 C11 120.77(12) . . no
C6 C11 C10 119.59(11) . . no
C2 C1 H1A 108.2(8) . . no
C2 C1 H1A 110.4(8) . 2_556 no
C2 C1 H1A 110.4(8) 2_556 . no
H1A C1 H1A 107.5(11) . 2_556 no
C2 C1 H1A 108.2(8) 2_556 2_556 no
C1 C2 H2A 108.9(8) . . no
C1 C2 H2B 108.5(8) . . no
C3 C2 H2A 108.2(8) . . no
C3 C2 H2B 108.7(8) . . no
H2A C2 H2B 107.6(11) . . no
C2 C3 H3A 110.9(8) . . no
C2 C3 H3B 109.1(8) . . no
C4 C3 H3A 109.0(8) . . no
C4 C3 H3B 110.9(8) . . no
H3A C3 H3B 106.8(11) . . no
N1 C4 H4A 110.0(8) . . no
N1 C4 H4B 109.3(7) . . no
C3 C4 H4A 108.2(8) . . no
C3 C4 H4B 110.3(8) . . no
H4A C4 H4B 106.2(11) . . no
C6 C7 H7 120.0(8) . . no
C8 C7 H7 120.0(8) . . no
C7 C8 H8 119.7(8) . . no
C9 C8 H8 119.8(8) . . no
C8 C9 H9 121.5(8) . . no
C10 C9 H9 119.2(8) . . no
C9 C10 H10 119.3(8) . . no
C11 C10 H10 120.0(8) . . no
C6 C11 H11 118.5(8) . . no
C10 C11 H11 121.9(8) . . no

loop_
_geom_bond_atom_site_label_1
_geom_bond_atom_site_label_2
_geom_bond_distance
_geom_bond_site_symmetry_2
_geom_bond_publ_flag
O1 C5 1.240(3) . yes
N1 C4 1.454(3) . yes
N1 C5 1.351(3) . yes
N2 C5 1.366(3) . yes
N2 C6 1.423(3) . yes
N1 H1 0.864(14) . no
N2 H2 0.871(14) . no
C1 C2 1.524(4) . no
C1 C2 1.524(4) 2_556 no
C2 C3 1.526(4) . no
C3 C4 1.518(4) . no
C6 C11 1.392(3) . no
C6 C7 1.385(3) . no
C7 C8 1.386(3) . no
C8 C9 1.387(3) . no
C9 C10 1.380(4) . no
C10 C11 1.389(3) . no
C1 H1A 0.974(13) . no
C1 H1A 0.974(13) 2_556 no
C2 H2A 0.981(14) . no
C2 H2B 0.987(14) . no
C3 H3A 0.982(14) . no
C3 H3B 0.986(14) . no
C4 H4A 0.990(14) . no
C4 H4B 1.001(14) . no
C7 H7 1.005(13) . no
C8 H8 0.976(14) . no
C9 H9 1.004(13) . no
C10 H10 0.954(13) . no
C11 H11 0.972(14) . no

loop_
_geom_contact_atom_site_label_1
_geom_contact_atom_site_label_2
_geom_contact_distance
_geom_contact_site_symmetry_2
_geom_contact_publ_flag
O1 N1 2.910(6) 1_565 no
O1 N2 2.911(6) 1_565 no
O1 C5 3.395(7) 1_565 no
O1 C7 2.967(7) . no
O1 C7 3.308(7) 4_575 no
O1 H1 2.120(14) 1_565 no
O1 H2 2.123(14) 1_565 no
O1 H4B 2.731(15) . no
O1 H7 2.641(14) . no
O1 H4A 2.640(14) . no
O1 H7 2.641(14) 4_575 no
N1 O1 2.910(6) 1_545 no
N2 O1 2.911(6) 1_545 no
C5 O1 3.395(7) 1_545 no
C7 O1 3.308(7) 4_574 no
C7 O1 2.967(7) . no
C8 C11 3.277(7) 1_565 no
C9 C11 3.596(8) 1_565 no
C11 C9 3.596(8) 1_545 no
C11 C8 3.277(7) 1_545 no
C5 H8 3.086(15) 4_575 no
C5 H3A 3.013(15) 4_564 no
C5 H7 2.907(14) . no
C6 H8 2.887(15) 4_575 no
C7 H2 2.973(15) 1_565 no
C8 H11 2.985(15) 4_564 no
C9 H11 2.983(15) 4_564 no
C9 H9 3.088(15) 7_565 no
C10 H9 3.059(15) 7_565 no
C10 H10 2.968(15) 6_555 no
C11 H8 2.862(15) 4_575 no
H1 O1 2.120(14) 1_545 no
H1 H2 2.174(18) . no
H1 H3A 2.578(19) . no
H1A H3B 2.575(19) 2_556 no
H1A H4A 2.538(19) 4_565 no
H2 O1 2.123(14) 1_545 no
H2 C7 2.973(15) 1_545 no
H2 H1 2.174(18) . no
H2 H11 2.502(19) . no
H2A H4B 2.505(19) . no
H2A H2B 2.506(19) 2_556 no
H2B H4A 2.405(19) . no
H2B H2A 2.506(19) 2_556 no
H2B H3B 2.540(19) 3_566 no
H3A H1 2.578(19) . no
H3A C5 3.013(15) 4_565 no
H3B H1A 2.575(19) 2_556 no
H3B H2B 2.540(19) 3_566 no
H4A O1 2.640(14) . no
H4A H2B 2.405(19) . no
H4A H1A 2.538(19) 4_564 no
H4B O1 2.731(15) . no
H4B H2A 2.505(19) . no
H4B H7 2.530(19) 4_575 no
H7 O1 2.641(14) . no
H7 C5 2.907(14) . no
H7 O1 2.641(14) 4_574 no
H7 H4B 2.530(19) 4_574 no
H8 C5 3.086(15) 4_574 no
H8 C6 2.887(15) 4_574 no
H8 C11 2.862(15) 4_574 no
H9 C9 3.088(15) 7_565 no
H9 C10 3.059(15) 7_565 no
H10 C10 2.968(15) 6_545 no
H11 H2 2.502(19) . no
H11 C8 2.985(15) 4_565 no
H11 C9 2.983(15) 4_565 no

loop_
_geom_hbond_atom_site_label_D
_geom_hbond_atom_site_label_H
_geom_hbond_atom_site_label_A
_geom_hbond_distance_DH
_geom_hbond_distance_HA
_geom_hbond_distance_DA
_geom_hbond_angle_DHA
_geom_hbond_site_symmetry_A
_geom_hbond_publ_flag
N1 H1 O1 0.864(14) 2.120(14) 2.910(6) 151.7(12) 1_545 yes
N2 H2 O1 0.871(14) 2.123(14) 2.911(6) 150.1(11) 1_545 yes

loop_
_geom_torsion_atom_site_label_1
_geom_torsion_atom_site_label_2
_geom_torsion_atom_site_label_3
_geom_torsion_atom_site_label_4
_geom_torsion
_geom_torsion_site_symmetry_1
_geom_torsion_publ_flag
C5 N1 C4 C3 178.78(10) . no
C4 N1 C5 O1 -8.65(16) . no
C4 N1 C5 N2 172.03(10) . no
C6 N2 C5 O1 5.81(17) . no
C6 N2 C5 N1 -174.89(10) . no
C5 N2 C6 C7 -52.43(15) . no
C5 N2 C6 C11 129.06(11) . no
C2 C1 C2 C3 -176.03(9) 2_556 no
C1 C2 C3 C4 178.80(9) . no
C2 C3 C4 N1 -175.96(10) . no
C7 C6 C11 C10 0.19(16) . no
N2 C6 C7 C8 -179.51(10) . no
C11 C6 C7 C8 -1.01(16) . no
N2 C6 C11 C10 178.73(10) . no
C6 C7 C8 C9 0.82(18) . no
C7 C8 C9 C10 0.2(2) . no
C8 C9 C10 C11 -1.0(2) . no
C9 C10 C11 C6 0.83(19) . no
